data_4507882
loop_
_publ_author_name
'Aiki, Shota'
'Kijima, Yuhei'
'Kuwabara, Junpei'
'Taketoshi, Ayako'
'Koizumi, Take-aki'
'Akine, Shigehisa'
'Kanbara, Takaki'

_publ_section_title
;
 Ligand Modification of Cyclometalated Ruthenium Complexes in the Aerobic
 Oxidative Dehydrogenation of Imidazolines
;
_journal_issue 5
_journal_name_full 'ACS Catalysis'
_journal_page_first 812
_journal_paper_doi 10.1021/cs300811w
_journal_volume 3
_journal_year 2013
_chemical_formula_moiety 'C30 H27 Cl F6 N4 O2 P Ru '
_chemical_formula_sum 'C30 H27 Cl F6 N4 O2 P Ru'
_chemical_formula_weight 757.06
_space_group_IT_number 14
_symmetry_cell_setting monoclinic
_symmetry_Int_Tables_number 14
_symmetry_space_group_name_Hall '-P 2yn'
_symmetry_space_group_name_H-M 'P 1 21/n 1'
_cell_angle_alpha 90.0000
_cell_angle_beta 95.161(2)
_cell_angle_gamma 90.0000
_cell_formula_units_Z 4
_cell_length_a 11.4748(18)
_cell_length_b 22.961(4)
_cell_length_c 11.4873(17)
_cell_measurement_temperature 296.1
_cell_volume 3014.3(8)
_computing_cell_refinement 'MSC/AFC Diffractometer Control'
_computing_data_collection 'MSC/AFC Diffractometer Control'
_computing_data_reduction CrystalStructure
_computing_publication_material 'CrystalStructure 3.8'
_computing_structure_refinement SHELXL
_computing_structure_solution SIR2002
_diffrn_measured_fraction_theta_full 0.989
_diffrn_measured_fraction_theta_max 0.989
_diffrn_measurement_device_type 'Rigaku AFC7'
_diffrn_measurement_method \w-2\q
_diffrn_radiation_type 'Mo K\a'
_diffrn_radiation_wavelength 0.71069
_diffrn_reflns_av_R_equivalents 0.356
_diffrn_reflns_limit_h_max 9
_diffrn_reflns_limit_h_min -14
_diffrn_reflns_limit_k_max 29
_diffrn_reflns_limit_k_min -26
_diffrn_reflns_limit_l_max 13
_diffrn_reflns_limit_l_min -14
_diffrn_reflns_number 16548
_diffrn_reflns_theta_full 27.10
_diffrn_reflns_theta_max 27.10
_diffrn_standards_decay_% 0.00
_diffrn_standards_interval_count 0
_diffrn_standards_number 0
_exptl_absorpt_coefficient_mu 0.735
_exptl_absorpt_correction_type none
_exptl_crystal_colour nONE
_exptl_crystal_density_diffrn 1.668
_exptl_crystal_density_method 'not measured'
_exptl_crystal_description nONE
_exptl_crystal_F_000 1524.00
_exptl_crystal_size_max 0.25
_exptl_crystal_size_mid 0.09
_exptl_crystal_size_min 0.04
_refine_diff_density_max 2.68
_refine_diff_density_min -3.43
_refine_ls_extinction_method none
_refine_ls_goodness_of_fit_ref 1.105
_refine_ls_hydrogen_treatment refall
_refine_ls_number_parameters 403
_refine_ls_number_reflns 6580
_refine_ls_R_factor_gt 0.1287
_refine_ls_shift/su_max 0.0000
_refine_ls_structure_factor_coef Fsqd
_refine_ls_weighting_details 'w = 1/[\s^2^(Fo^2^)+(0.1223P)^2^+24.7870P] where P=(Fo^2^+2Fc^2^)/3'
_refine_ls_weighting_scheme calc
_refine_ls_wR_factor_ref 0.3423
_reflns_number_gt 5107
_reflns_number_total 6580
_reflns_threshold_expression F^2^>2.0\s(F^2^)
_cod_data_source_file cs300811w_si_003.cif
_cod_data_source_block '_aik343_1_MeOa'
_cod_original_formula_sum 'C30 H27 Cl F6 N4 O2 P Ru '
_cod_database_code 4507882

loop_
_symmetry_equiv_pos_site_id
_symmetry_equiv_pos_as_xyz
1 +X,+Y,+Z
2 1/2-X,1/2+Y,1/2-Z
3 -X,-Y,-Z
4 1/2+X,1/2-Y,1/2+Z

loop_
_atom_site_label
_atom_site_type_symbol
_atom_site_fract_x
_atom_site_fract_y
_atom_site_fract_z
_atom_site_U_iso_or_equiv
_atom_site_adp_type
_atom_site_occupancy
_atom_site_symmetry_multiplicity
_atom_site_calc_flag
_atom_site_refinement_flags
Ru(1) Ru 0.71016(7) 0.13636(3) 0.48834(6) 0.0337(3) Uani 1.00 1 d .
Cl(1) Cl 0.5028(2) 0.15981(11) 0.49321(19) 0.0393(5) Uani 1.00 1 d .
P(1) P 0.9796(2) 0.36004(11) 0.51607(19) 0.0334(5) Uani 1.00 1 d .
F(1) F 0.8436(5) 0.3493(3) 0.4845(6) 0.0550(17) Uani 1.00 1 d .
F(2) F 0.9598(6) 0.3663(2) 0.6523(4) 0.0464(14) Uani 1.00 1 d .
F(3) F 0.9589(7) 0.4295(2) 0.5000(5) 0.0552(17) Uani 1.00 1 d .
F(4) F 1.0017(5) 0.3549(2) 0.3810(4) 0.0396(13) Uani 1.00 1 d .
F(5) F 1.0014(6) 0.2928(2) 0.5329(5) 0.0485(14) Uani 1.00 1 d .
F(6) F 1.1178(5) 0.3723(3) 0.5476(4) 0.0541(17) Uani 1.00 1 d .
O(1) O 0.9235(7) 0.0538(5) 0.6150(9) 0.080(3) Uani 1.00 1 d .
O(2) O 1.042(4) 0.1541(19) 0.053(4) 0.152(14) Uiso 0.50 1 d P
O(3) O 1.074(9) 0.104(5) -0.069(9) 0.33(4) Uiso 0.50 1 d P
N(1) N 0.7331(8) 0.1991(4) 0.3622(6) 0.0405(19) Uani 1.00 1 d .
N(2) N 0.7520(7) 0.1823(4) 0.6415(6) 0.0392(18) Uani 1.00 1 d .
N(3) N 0.6879(6) 0.0749(3) 0.6046(5) 0.0302(15) Uani 1.00 1 d .
N(4) N 0.6840(7) 0.0645(3) 0.3826(6) 0.0342(16) Uani 1.00 1 d .
C(1) C 0.8823(10) 0.1290(5) 0.4775(8) 0.045(2) Uani 1.00 1 d .
C(2) C 0.9651(10) 0.0926(5) 0.5432(9) 0.051(2) Uani 1.00 1 d .
C(3) C 1.0836(12) 0.0939(7) 0.5285(11) 0.067(4) Uani 1.00 1 d .
C(4) C 1.1252(12) 0.1356(7) 0.4485(12) 0.069(4) Uani 1.00 1 d .
C(5) C 1.0505(11) 0.1713(6) 0.3859(10) 0.057(3) Uani 1.00 1 d .
C(6) C 0.9296(10) 0.1692(5) 0.4002(8) 0.048(2) Uani 1.00 1 d .
C(7) C 0.8455(9) 0.2081(5) 0.3359(7) 0.042(2) Uani 1.00 1 d .
C(8) C 0.8701(10) 0.2496(5) 0.2534(8) 0.046(2) Uani 1.00 1 d .
C(9) C 0.7827(10) 0.2816(5) 0.1970(8) 0.046(2) Uani 1.00 1 d .
C(10) C 0.6705(11) 0.2723(5) 0.2213(9) 0.052(2) Uani 1.00 1 d .
C(11) C 0.6489(10) 0.2309(5) 0.3034(9) 0.045(2) Uani 1.00 1 d .
C(12) C 1.0032(13) 0.0190(10) 0.6909(17) 0.103(6) Uani 1.00 1 d .
C(13) C 0.7908(9) 0.2364(5) 0.6531(8) 0.044(2) Uani 1.00 1 d .
C(14) C 0.8154(10) 0.2634(5) 0.7607(8) 0.045(2) Uani 1.00 1 d .
C(15) C 0.8037(10) 0.2304(5) 0.8598(8) 0.052(2) Uani 1.00 1 d .
C(16) C 0.7652(8) 0.1744(5) 0.8516(8) 0.042(2) Uani 1.00 1 d .
C(17) C 0.7372(7) 0.1502(4) 0.7417(7) 0.0335(19) Uani 1.00 1 d .
C(18) C 0.6994(7) 0.0894(4) 0.7198(7) 0.0347(19) Uani 1.00 1 d .
C(19) C 0.6782(8) 0.0485(4) 0.8024(7) 0.036(2) Uani 1.00 1 d .
C(20) C 0.6452(8) -0.0075(5) 0.7680(8) 0.041(2) Uani 1.00 1 d .
C(21) C 0.6373(8) -0.0216(4) 0.6480(7) 0.037(2) Uani 1.00 1 d .
C(22) C 0.6586(7) 0.0212(4) 0.5684(7) 0.0340(19) Uani 1.00 1 d .
C(23) C 0.6556(7) 0.0143(4) 0.4412(7) 0.0330(18) Uani 1.00 1 d .
C(24) C 0.6357(8) -0.0383(4) 0.3839(8) 0.037(2) Uani 1.00 1 d .
C(25) C 0.6422(8) -0.0400(4) 0.2606(8) 0.041(2) Uani 1.00 1 d .
C(26) C 0.6700(9) 0.0107(4) 0.2039(7) 0.040(2) Uani 1.00 1 d .
C(27) C 0.6896(9) 0.0603(4) 0.2658(8) 0.041(2) Uani 1.00 1 d .
C(28) C 1.016(3) 0.0995(14) 0.027(3) 0.065(7) Uiso 0.50 1 d P
C(29) C 1.122(3) 0.0656(18) 0.015(3) 0.091(10) Uiso 0.50 1 d P
C(30) C 0.899(3) 0.0817(16) 0.040(3) 0.067(7) Uiso 0.50 1 d P
C(31) C 0.966(6) 0.088(2) 0.059(5) 0.118(16) Uiso 0.50 1 d P
C(32) C 0.905(2) 0.0584(15) 0.011(3) 0.068(7) Uiso 0.50 1 d P
C(33) C 1.135(14) 0.034(7) -0.097(13) 0.32(6) Uiso 0.50 1 d P
H(1) H 1.1352 0.0683 0.5695 0.080 Uiso 1.00 1 c R
H(2) H 1.2049 0.1380 0.4399 0.083 Uiso 1.00 1 c R
H(3) H 1.0785 0.1973 0.3331 0.068 Uiso 1.00 1 c R
H(4) H 0.9470 0.2556 0.2367 0.056 Uiso 1.00 1 c R
H(5) H 0.7995 0.3095 0.1423 0.056 Uiso 1.00 1 c R
H(6) H 0.6094 0.2935 0.1832 0.062 Uiso 1.00 1 c R
H(7) H 0.5718 0.2246 0.3191 0.055 Uiso 1.00 1 c R
H(8) H 0.8021 0.2575 0.5859 0.053 Uiso 1.00 1 c R
H(9) H 0.8388 0.3021 0.7660 0.055 Uiso 1.00 1 c R
H(10) H 0.8226 0.2467 0.9332 0.063 Uiso 1.00 1 c R
H(11) H 0.7577 0.1525 0.9187 0.051 Uiso 1.00 1 c R
H(12) H 0.6860 0.0583 0.8812 0.043 Uiso 1.00 1 c R
H(13) H 0.6285 -0.0353 0.8230 0.049 Uiso 1.00 1 c R
H(14) H 0.6181 -0.0591 0.6229 0.044 Uiso 1.00 1 c R
H(15) H 0.6186 -0.0717 0.4249 0.044 Uiso 1.00 1 c R
H(16) H 0.6281 -0.0745 0.2190 0.049 Uiso 1.00 1 c R
H(17) H 0.6750 0.0107 0.1236 0.048 Uiso 1.00 1 c R
H(18) H 0.7083 0.0937 0.2256 0.049 Uiso 1.00 1 c R

loop_
_atom_site_aniso_label
_atom_site_aniso_U_11
_atom_site_aniso_U_22
_atom_site_aniso_U_33
_atom_site_aniso_U_12
_atom_site_aniso_U_13
_atom_site_aniso_U_23
Ru(1) 0.0374(4) 0.0453(4) 0.0166(3) -0.0033(3) -0.0075(2) 0.0008(2)
Cl(1) 0.0456(12) 0.0445(11) 0.0259(9) 0.0053(10) -0.0072(8) 0.0062(9)
P(1) 0.0422(13) 0.0395(12) 0.0180(9) 0.0004(9) -0.0004(8) 0.0030(8)
F(1) 0.036(3) 0.087(4) 0.042(3) -0.007(3) 0.001(2) 0.001(3)
F(2) 0.063(3) 0.058(3) 0.019(2) 0.003(2) 0.008(2) 0.006(2)
F(3) 0.102(5) 0.039(3) 0.024(2) 0.009(3) 0.001(3) 0.005(2)
F(4) 0.048(3) 0.051(3) 0.018(2) -0.007(2) -0.006(2) -0.005(2)
F(5) 0.061(3) 0.047(3) 0.037(2) 0.007(2) -0.003(2) 0.012(2)
F(6) 0.042(3) 0.098(5) 0.021(2) -0.020(3) -0.004(2) -0.015(3)
O(1) 0.038(4) 0.129(9) 0.069(6) 0.028(5) -0.015(4) 0.023(6)
N(1) 0.053(5) 0.051(4) 0.017(3) -0.010(4) -0.001(3) -0.004(3)
N(2) 0.034(4) 0.053(4) 0.027(3) -0.005(3) -0.014(3) 0.007(3)
N(3) 0.025(3) 0.046(4) 0.017(3) 0.001(3) -0.009(2) 0.010(3)
N(4) 0.035(3) 0.047(4) 0.018(3) 0.003(3) -0.009(2) -0.001(3)
C(1) 0.051(5) 0.065(6) 0.019(3) -0.010(5) 0.009(3) -0.014(4)
C(2) 0.052(6) 0.067(7) 0.034(4) 0.007(5) -0.003(4) -0.011(5)
C(3) 0.059(7) 0.088(9) 0.050(6) 0.037(7) -0.019(5) -0.024(7)
C(4) 0.049(7) 0.107(11) 0.050(7) 0.007(7) 0.008(5) -0.034(7)
C(5) 0.060(7) 0.075(8) 0.038(5) 0.004(6) 0.015(5) -0.008(5)
C(6) 0.049(6) 0.068(7) 0.026(4) 0.001(5) 0.002(4) -0.015(4)
C(7) 0.050(5) 0.057(5) 0.019(3) -0.013(4) 0.005(3) -0.008(4)
C(8) 0.054(6) 0.055(6) 0.031(4) -0.015(5) 0.009(4) -0.017(4)
C(9) 0.061(6) 0.052(5) 0.025(4) -0.013(5) -0.003(4) -0.008(4)
C(10) 0.066(7) 0.057(6) 0.029(4) -0.023(5) -0.014(4) 0.012(4)
C(11) 0.041(5) 0.053(5) 0.039(5) -0.004(4) -0.015(4) 0.005(4)
C(12) 0.039(7) 0.155(18) 0.106(13) 0.007(9) -0.039(8) 0.024(13)
C(13) 0.041(5) 0.061(6) 0.030(4) -0.018(4) -0.001(3) -0.003(4)
C(14) 0.050(5) 0.053(5) 0.032(4) -0.009(4) -0.004(4) -0.008(4)
C(15) 0.051(6) 0.076(7) 0.027(4) -0.020(5) -0.004(4) -0.015(5)
C(16) 0.037(4) 0.068(6) 0.021(3) -0.014(4) -0.007(3) 0.002(4)
C(17) 0.028(4) 0.055(5) 0.016(3) -0.007(3) -0.006(3) -0.007(3)
C(18) 0.027(4) 0.059(5) 0.017(3) -0.002(3) -0.012(2) 0.004(3)
C(19) 0.031(4) 0.053(5) 0.022(3) 0.004(4) -0.008(3) 0.006(3)
C(20) 0.037(4) 0.059(6) 0.025(4) 0.002(4) -0.005(3) 0.008(4)
C(21) 0.034(4) 0.046(5) 0.028(4) 0.004(4) -0.008(3) 0.003(4)
C(22) 0.024(4) 0.047(4) 0.028(4) 0.002(3) -0.018(3) -0.005(3)
C(23) 0.021(3) 0.045(4) 0.030(4) -0.000(3) -0.015(3) 0.003(3)
C(24) 0.030(4) 0.045(4) 0.032(4) 0.002(3) -0.015(3) -0.000(4)
C(25) 0.037(4) 0.050(5) 0.033(4) 0.009(4) -0.020(3) -0.006(4)
C(26) 0.045(5) 0.053(5) 0.018(3) 0.002(4) -0.015(3) 0.003(3)
C(27) 0.049(5) 0.047(5) 0.024(4) -0.004(4) -0.012(3) 0.011(4)

loop_
_atom_type_symbol
_atom_type_description
_atom_type_scat_dispersion_real
_atom_type_scat_dispersion_imag
_atom_type_scat_source
C C 0.003 0.002
;
International Tables for Crystallography
(1992, Vol. C, Tables 4.2.6.8 and 6.1.1.4)
;
H H 0.000 0.000
;
International Tables for Crystallography
(1992, Vol. C, Table 6.1.1.4)
;
N N 0.006 0.003
;
International Tables for Crystallography
(1992, Vol. C, Tables 4.2.6.8 and 6.1.1.4)
;
O O 0.011 0.006
;
International Tables for Crystallography
(1992, Vol. C, Tables 4.2.6.8 and 6.1.1.4)
;
F F 0.017 0.010
;
International Tables for Crystallography
(1992, Vol. C, Tables 4.2.6.8 and 6.1.1.4)
;
P P 0.102 0.094
;
International Tables for Crystallography
(1992, Vol. C, Tables 4.2.6.8 and 6.1.1.4)
;
Cl Cl 0.148 0.159
;
International Tables for Crystallography
(1992, Vol. C, Tables 4.2.6.8 and 6.1.1.4)
;
Ru Ru -1.259 0.836
;
International Tables for Crystallography
(1992, Vol. C, Tables 4.2.6.8 and 6.1.1.4)
;

loop_
_geom_angle_atom_site_label_1
_geom_angle_atom_site_label_2
_geom_angle_atom_site_label_3
_geom_angle
_geom_angle_publ_flag
Cl(1) Ru(1) N(1) 92.8(2) yes
Cl(1) Ru(1) N(2) 91.2(2) yes
Cl(1) Ru(1) N(3) 87.5(2) yes
Cl(1) Ru(1) N(4) 95.7(2) yes
Cl(1) Ru(1) C(1) 171.9(3) yes
N(1) Ru(1) N(2) 101.9(3) yes
N(1) Ru(1) N(3) 178.3(3) yes
N(1) Ru(1) N(4) 99.5(3) yes
N(1) Ru(1) C(1) 80.1(4) yes
N(2) Ru(1) N(3) 79.8(3) yes
N(2) Ru(1) N(4) 157.2(3) yes
N(2) Ru(1) C(1) 86.6(3) yes
N(3) Ru(1) N(4) 78.8(3) yes
N(3) Ru(1) C(1) 99.8(3) yes
N(4) Ru(1) C(1) 89.3(3) yes
F(1) P(1) F(2) 90.8(3) yes
F(1) P(1) F(3) 89.7(4) yes
F(1) P(1) F(4) 90.3(3) yes
F(1) P(1) F(5) 91.0(4) yes
F(1) P(1) F(6) 178.8(4) yes
F(2) P(1) F(3) 89.5(3) yes
F(2) P(1) F(4) 178.7(3) yes
F(2) P(1) F(5) 90.2(3) yes
F(2) P(1) F(6) 89.3(3) yes
F(3) P(1) F(4) 89.8(3) yes
F(3) P(1) F(5) 179.2(4) yes
F(3) P(1) F(6) 89.1(4) yes
F(4) P(1) F(5) 90.6(3) yes
F(4) P(1) F(6) 89.6(3) yes
F(5) P(1) F(6) 90.1(3) yes
C(2) O(1) C(12) 120.0(11) yes
C(28) O(2) C(31) 23(2) yes
C(28) O(3) C(29) 65(6) yes
C(28) O(3) C(33) 109(8) yes
C(29) O(3) C(33) 55(6) yes
Ru(1) N(1) C(7) 116.1(6) yes
Ru(1) N(1) C(11) 126.6(7) yes
C(7) N(1) C(11) 117.2(8) yes
Ru(1) N(2) C(13) 127.9(6) yes
Ru(1) N(2) C(17) 113.4(6) yes
C(13) N(2) C(17) 118.7(8) yes
Ru(1) N(3) C(18) 118.4(6) yes
Ru(1) N(3) C(22) 119.6(5) yes
C(18) N(3) C(22) 121.9(8) yes
Ru(1) N(4) C(23) 114.1(5) yes
Ru(1) N(4) C(27) 128.8(7) yes
C(23) N(4) C(27) 117.1(8) yes
Ru(1) C(1) C(2) 129.1(8) yes
Ru(1) C(1) C(6) 114.7(8) yes
C(2) C(1) C(6) 115.9(10) yes
O(1) C(2) C(1) 117.4(10) yes
O(1) C(2) C(3) 120.0(11) yes
C(1) C(2) C(3) 122.4(11) yes
C(2) C(3) C(4) 118.5(12) yes
C(3) C(4) C(5) 121.0(13) yes
C(4) C(5) C(6) 120.2(12) yes
C(1) C(6) C(5) 121.9(10) yes
C(1) C(6) C(7) 116.1(10) yes
C(5) C(6) C(7) 122.0(10) yes
N(1) C(7) C(6) 112.9(9) yes
N(1) C(7) C(8) 120.5(9) yes
C(6) C(7) C(8) 126.6(10) yes
C(7) C(8) C(9) 120.5(11) yes
C(8) C(9) C(10) 119.4(10) yes
C(9) C(10) C(11) 118.7(11) yes
N(1) C(11) C(10) 123.6(10) yes
N(2) C(13) C(14) 123.2(9) yes
C(13) C(14) C(15) 117.5(10) yes
C(14) C(15) C(16) 121.0(9) yes
C(15) C(16) C(17) 119.2(9) yes
N(2) C(17) C(16) 120.3(9) yes
N(2) C(17) C(18) 114.6(7) yes
C(16) C(17) C(18) 124.9(8) yes
N(3) C(18) C(17) 113.5(7) yes
N(3) C(18) C(19) 119.9(9) yes
C(17) C(18) C(19) 126.6(7) yes
C(18) C(19) C(20) 119.9(8) yes
C(19) C(20) C(21) 118.8(9) yes
C(20) C(21) C(22) 119.1(9) yes
N(3) C(22) C(21) 120.4(8) yes
N(3) C(22) C(23) 113.1(8) yes
C(21) C(22) C(23) 126.4(8) yes
N(4) C(23) C(22) 114.1(8) yes
N(4) C(23) C(24) 121.9(8) yes
C(22) C(23) C(24) 123.8(8) yes
C(23) C(24) C(25) 118.4(9) yes
C(24) C(25) C(26) 118.5(9) yes
C(25) C(26) C(27) 119.7(8) yes
N(4) C(27) C(26) 124.2(9) yes
O(2) C(28) O(3) 90(5) yes
O(2) C(28) C(29) 111(3) yes
O(2) C(28) C(30) 117(3) yes
O(2) C(28) C(31) 113(6) yes
O(2) C(28) C(32) 140(3) yes
O(3) C(28) C(29) 59(5) yes
O(3) C(28) C(30) 131(5) yes
O(3) C(28) C(31) 152(7) yes
O(3) C(28) C(32) 114(5) yes
C(29) C(28) C(30) 131(3) yes
C(29) C(28) C(31) 122(6) yes
C(29) C(28) C(32) 110(2) yes
C(30) C(28) C(31) 24(5) yes
C(30) C(28) C(32) 24(2) yes
C(31) C(28) C(32) 38(5) yes
O(3) C(29) C(28) 56(5) yes
O(3) C(29) C(33) 77(8) yes
C(28) C(29) C(33) 119(6) yes
C(28) C(30) C(31) 23(4) yes
C(28) C(30) C(32) 92(5) yes
C(31) C(30) C(32) 99(7) yes
O(2) C(31) C(28) 44(4) yes
O(2) C(31) C(30) 128(6) yes
O(2) C(31) C(32) 145(5) yes
C(28) C(31) C(30) 133(8) yes
C(28) C(31) C(32) 117(7) yes
C(30) C(31) C(32) 35(4) yes
C(28) C(32) C(30) 64(4) yes
C(28) C(32) C(31) 25(3) yes
C(30) C(32) C(31) 46(5) yes
O(3) C(33) C(29) 48(6) yes
C(2) C(3) H(1) 120.7 no
C(4) C(3) H(1) 120.7 no
C(3) C(4) H(2) 119.5 no
C(5) C(4) H(2) 119.5 no
C(4) C(5) H(3) 119.9 no
C(6) C(5) H(3) 119.9 no
C(7) C(8) H(4) 119.7 no
C(9) C(8) H(4) 119.7 no
C(8) C(9) H(5) 120.3 no
C(10) C(9) H(5) 120.3 no
C(9) C(10) H(6) 120.6 no
C(11) C(10) H(6) 120.6 no
N(1) C(11) H(7) 118.2 no
C(10) C(11) H(7) 118.2 no
N(2) C(13) H(8) 118.4 no
C(14) C(13) H(8) 118.4 no
C(13) C(14) H(9) 121.3 no
C(15) C(14) H(9) 121.2 no
C(14) C(15) H(10) 119.5 no
C(16) C(15) H(10) 119.5 no
C(15) C(16) H(11) 120.4 no
C(17) C(16) H(11) 120.4 no
C(18) C(19) H(12) 120.1 no
C(20) C(19) H(12) 120.1 no
C(19) C(20) H(13) 120.6 no
C(21) C(20) H(13) 120.6 no
C(20) C(21) H(14) 120.5 no
C(22) C(21) H(14) 120.5 no
C(23) C(24) H(15) 120.8 no
C(25) C(24) H(15) 120.8 no
C(24) C(25) H(16) 120.7 no
C(26) C(25) H(16) 120.7 no
C(25) C(26) H(17) 120.1 no
C(27) C(26) H(17) 120.1 no
N(4) C(27) H(18) 117.9 no
C(26) C(27) H(18) 117.9 no

loop_
_geom_bond_atom_site_label_1
_geom_bond_atom_site_label_2
_geom_bond_distance
_geom_bond_publ_flag
Ru(1) Cl(1) 2.445(2) yes
Ru(1) N(1) 2.077(8) yes
Ru(1) N(2) 2.070(8) yes
Ru(1) N(3) 1.976(7) yes
Ru(1) N(4) 2.055(7) yes
Ru(1) C(1) 1.998(11) yes
P(1) F(1) 1.590(7) yes
P(1) F(2) 1.608(6) yes
P(1) F(3) 1.621(6) yes
P(1) F(4) 1.599(5) yes
P(1) F(5) 1.572(6) yes
P(1) F(6) 1.618(6) yes
O(1) C(2) 1.331(17) yes
O(1) C(12) 1.45(2) yes
O(2) C(28) 1.32(5) yes
O(2) C(31) 1.76(7) yes
O(3) C(28) 1.34(12) yes
O(3) C(29) 1.38(11) yes
O(3) C(33) 1.80(19) yes
N(1) C(7) 1.366(14) yes
N(1) C(11) 1.344(14) yes
N(2) C(13) 1.323(14) yes
N(2) C(17) 1.390(12) yes
N(3) C(18) 1.360(10) yes
N(3) C(22) 1.334(12) yes
N(4) C(23) 1.388(12) yes
N(4) C(27) 1.352(11) yes
C(1) C(2) 1.428(16) yes
C(1) C(6) 1.422(16) yes
C(2) C(3) 1.386(18) yes
C(3) C(4) 1.44(2) yes
C(4) C(5) 1.35(2) yes
C(5) C(6) 1.412(17) yes
C(6) C(7) 1.464(15) yes
C(7) C(8) 1.392(15) yes
C(8) C(9) 1.359(16) yes
C(9) C(10) 1.358(18) yes
C(10) C(11) 1.378(16) yes
C(13) C(14) 1.389(14) yes
C(14) C(15) 1.384(15) yes
C(15) C(16) 1.360(17) yes
C(16) C(17) 1.390(12) yes
C(17) C(18) 1.477(14) yes
C(18) C(19) 1.371(13) yes
C(19) C(20) 1.388(15) yes
C(20) C(21) 1.410(13) yes
C(21) C(22) 1.378(13) yes
C(22) C(23) 1.467(12) yes
C(23) C(24) 1.384(13) yes
C(24) C(25) 1.426(13) yes
C(25) C(26) 1.386(15) yes
C(26) C(27) 1.349(14) yes
C(28) C(29) 1.47(5) yes
C(28) C(30) 1.42(5) yes
C(28) C(31) 0.76(7) yes
C(28) C(32) 1.58(4) yes
C(29) C(33) 1.50(16) yes
C(30) C(31) 0.79(7) yes
C(30) C(32) 0.64(5) yes
C(31) C(32) 1.09(7) yes
C(3) H(1) 0.930 no
C(4) H(2) 0.930 no
C(5) H(3) 0.930 no
C(8) H(4) 0.930 no
C(9) H(5) 0.930 no
C(10) H(6) 0.930 no
C(11) H(7) 0.930 no
C(13) H(8) 0.930 no
C(14) H(9) 0.930 no
C(15) H(10) 0.930 no
C(16) H(11) 0.930 no
C(19) H(12) 0.930 no
C(20) H(13) 0.930 no
C(21) H(14) 0.930 no
C(24) H(15) 0.930 no
C(25) H(16) 0.930 no
C(26) H(17) 0.930 no
C(27) H(18) 0.930 no

loop_
_geom_contact_atom_site_label_1
_geom_contact_atom_site_label_2
_geom_contact_distance
_geom_contact_site_symmetry_2
Ru(1) O(1) 3.327(10) .
Ru(1) C(2) 3.104(12) .
Ru(1) C(6) 2.897(11) .
Ru(1) C(7) 2.946(10) .
Ru(1) C(11) 3.074(11) .
Ru(1) C(13) 3.066(11) .
Ru(1) C(17) 2.916(8) .
Ru(1) C(18) 2.883(8) .
Ru(1) C(22) 2.878(9) .
Ru(1) C(23) 2.912(9) .
Ru(1) C(27) 3.088(9) .
Cl(1) N(1) 3.284(9) .
Cl(1) N(2) 3.236(8) .
Cl(1) N(3) 3.077(7) .
Cl(1) N(4) 3.348(8) .
Cl(1) C(11) 3.300(11) .
Cl(1) C(24) 3.565(10) 3_656
F(1) F(2) 2.277(8) .
F(1) F(3) 2.265(10) .
F(1) F(4) 2.261(9) .
F(1) F(5) 2.256(9) .
F(1) F(6) 3.208(9) .
F(1) O(3) 3.28(10) 4_455
F(1) C(8) 3.539(13) .
F(1) C(13) 3.324(13) .
F(1) C(29) 3.25(4) 4_455
F(2) F(1) 2.277(8) .
F(2) F(3) 2.272(8) .
F(2) F(4) 3.207(7) .
F(2) F(5) 2.252(8) .
F(2) F(6) 2.268(9) .
F(2) C(11) 3.468(12) 4_555
F(2) C(13) 3.558(13) .
F(2) C(14) 3.203(13) .
F(2) C(20) 3.299(13) 2_656
F(2) C(27) 3.298(12) 4_555
F(3) F(1) 2.265(10) .
F(3) F(2) 2.272(8) .
F(3) F(3) 3.372(9) 3_766
F(3) F(4) 2.273(8) .
F(3) F(5) 3.193(8) .
F(3) F(6) 2.273(10) .
F(3) C(19) 3.574(12) 4_554
F(3) C(20) 3.346(12) 2_656
F(3) C(25) 3.189(11) 2_655
F(3) C(26) 3.245(11) 2_655
F(3) C(26) 3.495(11) 4_555
F(4) F(1) 2.261(9) .
F(4) F(2) 3.207(7) .
F(4) F(3) 2.273(8) .
F(4) F(5) 2.253(8) .
F(4) F(6) 2.266(7) .
F(4) C(8) 3.143(12) .
F(4) C(9) 3.559(12) .
F(4) C(16) 3.145(12) 4_554
F(4) C(17) 3.264(11) 4_554
F(4) C(18) 3.311(11) 4_554
F(4) C(19) 3.188(11) 4_554
F(4) C(25) 3.273(11) 2_655
F(5) F(1) 2.256(9) .
F(5) F(2) 2.252(8) .
F(5) F(3) 3.193(8) .
F(5) F(4) 2.253(8) .
F(5) F(6) 2.259(9) .
F(5) C(5) 3.337(15) .
F(5) C(6) 3.292(13) .
F(5) C(7) 3.374(11) .
F(5) C(8) 3.563(11) .
F(5) C(10) 3.151(13) 4_555
F(5) C(11) 3.446(12) 4_555
F(5) C(13) 3.166(13) .
F(5) C(14) 3.587(13) .
F(6) F(1) 3.208(9) .
F(6) F(2) 2.268(9) .
F(6) F(3) 2.273(10) .
F(6) F(4) 2.266(7) .
F(6) F(5) 2.259(9) .
F(6) C(16) 3.125(12) 4_554
F(6) C(19) 3.474(11) 4_554
F(6) C(26) 3.255(12) 4_555
F(6) C(27) 2.998(11) 4_555
F(6) C(30) 3.41(3) 4_555
O(1) Ru(1) 3.327(10) .
O(1) N(2) 3.575(14) .
O(1) N(3) 2.738(11) .
O(1) C(1) 2.359(16) .
O(1) C(3) 2.354(17) .
O(1) C(17) 3.485(14) .
O(1) C(18) 3.048(13) .
O(1) C(22) 3.130(12) .
O(2) O(3) 1.88(12) .
O(2) C(29) 2.29(6) .
O(2) C(30) 2.33(5) .
O(2) C(32) 2.72(5) .
O(2) C(33) 3.48(16) .
O(3) F(1) 3.28(10) 4_554
O(3) O(2) 1.88(12) .
O(3) C(12) 3.41(11) 1_554
O(3) C(30) 2.51(12) .
O(3) C(31) 2.04(13) .
O(3) C(32) 2.45(12) .
N(1) Cl(1) 3.284(9) .
N(1) N(2) 3.220(10) .
N(1) N(4) 3.154(12) .
N(1) C(1) 2.622(14) .
N(1) C(6) 2.359(14) .
N(1) C(8) 2.394(14) .
N(1) C(9) 2.775(13) .
N(1) C(10) 2.399(14) .
N(1) C(13) 3.456(12) .
N(1) C(27) 3.396(13) .
N(2) Cl(1) 3.236(8) .
N(2) O(1) 3.575(14) .
N(2) N(1) 3.220(10) .
N(2) N(3) 2.597(12) .
N(2) C(1) 2.791(13) .
N(2) C(2) 3.463(15) .
N(2) C(6) 3.597(13) .
N(2) C(14) 2.386(14) .
N(2) C(15) 2.756(13) .
N(2) C(16) 2.412(12) .
N(2) C(18) 2.413(13) .
N(3) Cl(1) 3.077(7) .
N(3) O(1) 2.738(11) .
N(3) N(2) 2.597(12) .
N(3) N(4) 2.558(9) .
N(3) C(1) 3.039(13) .
N(3) C(2) 3.343(14) .
N(3) C(17) 2.372(12) .
N(3) C(19) 2.363(11) .
N(3) C(20) 2.740(13) .
N(3) C(21) 2.354(13) .
N(3) C(23) 2.339(11) .
N(4) Cl(1) 3.348(8) .
N(4) N(1) 3.154(12) .
N(4) N(3) 2.558(9) .
N(4) C(1) 2.849(13) .
N(4) C(22) 2.396(11) .
N(4) C(24) 2.424(13) .
N(4) C(25) 2.798(13) .
N(4) C(26) 2.387(11) .
C(1) O(1) 2.359(16) .
C(1) N(1) 2.622(14) .
C(1) N(2) 2.791(13) .
C(1) N(3) 3.039(13) .
C(1) N(4) 2.849(13) .
C(1) C(3) 2.467(18) .
C(1) C(4) 2.840(18) .
C(1) C(5) 2.478(17) .
C(1) C(7) 2.450(15) .
C(1) C(13) 3.412(16) .
C(1) C(27) 3.511(14) .
C(2) Ru(1) 3.104(12) .
C(2) N(2) 3.463(15) .
C(2) N(3) 3.343(14) .
C(2) C(4) 2.428(19) .
C(2) C(5) 2.795(18) .
C(2) C(6) 2.417(16) .
C(2) C(12) 2.41(2) .
C(3) O(1) 2.354(17) .
C(3) C(1) 2.467(18) .
C(3) C(5) 2.424(19) .
C(3) C(6) 2.796(18) .
C(3) C(12) 2.76(2) .
C(3) C(24) 3.526(16) 3_756
C(4) C(1) 2.840(18) .
C(4) C(2) 2.428(19) .
C(4) C(6) 2.391(18) .
C(5) F(5) 3.337(15) .
C(5) C(1) 2.478(17) .
C(5) C(2) 2.795(18) .
C(5) C(3) 2.424(19) .
C(5) C(7) 2.516(17) .
C(5) C(8) 3.045(17) .
C(6) Ru(1) 2.897(11) .
C(6) F(5) 3.292(13) .
C(6) N(1) 2.359(14) .
C(6) N(2) 3.597(13) .
C(6) C(2) 2.417(16) .
C(6) C(3) 2.796(18) .
C(6) C(4) 2.391(18) .
C(6) C(8) 2.553(15) .
C(7) Ru(1) 2.946(10) .
C(7) F(5) 3.374(11) .
C(7) C(1) 2.450(15) .
C(7) C(5) 2.516(17) .
C(7) C(9) 2.389(14) .
C(7) C(10) 2.733(16) .
C(7) C(11) 2.314(15) .
C(8) F(1) 3.539(13) .
C(8) F(4) 3.143(12) .
C(8) F(5) 3.563(11) .
C(8) N(1) 2.394(14) .
C(8) C(5) 3.045(17) .
C(8) C(6) 2.553(15) .
C(8) C(10) 2.346(17) .
C(8) C(11) 2.687(16) .
C(9) F(4) 3.559(12) .
C(9) N(1) 2.775(13) .
C(9) C(7) 2.389(14) .
C(9) C(11) 2.354(16) .
C(10) F(5) 3.151(13) 4_454
C(10) N(1) 2.399(14) .
C(10) C(7) 2.733(16) .
C(10) C(8) 2.346(17) .
C(11) Ru(1) 3.074(11) .
C(11) Cl(1) 3.300(11) .
C(11) F(2) 3.468(12) 4_454
C(11) F(5) 3.446(12) 4_454
C(11) C(7) 2.314(15) .
C(11) C(8) 2.687(16) .
C(11) C(9) 2.354(16) .
C(12) O(3) 3.41(11) 1_556
C(12) C(2) 2.41(2) .
C(12) C(3) 2.76(2) .
C(12) C(33) 2.77(15) 1_556
C(13) Ru(1) 3.066(11) .
C(13) F(1) 3.324(13) .
C(13) F(2) 3.558(13) .
C(13) F(5) 3.166(13) .
C(13) N(1) 3.456(12) .
C(13) C(1) 3.412(16) .
C(13) C(15) 2.370(14) .
C(13) C(16) 2.727(14) .
C(13) C(17) 2.334(15) .
C(14) F(2) 3.203(13) .
C(14) F(5) 3.587(13) .
C(14) N(2) 2.386(14) .
C(14) C(16) 2.388(16) .
C(14) C(17) 2.752(15) .
C(15) N(2) 2.756(13) .
C(15) C(13) 2.370(14) .
C(15) C(17) 2.373(15) .
C(16) F(4) 3.145(12) 4_455
C(16) F(6) 3.125(12) 4_455
C(16) N(2) 2.412(12) .
C(16) C(13) 2.727(14) .
C(16) C(14) 2.388(16) .
C(16) C(18) 2.543(14) .
C(16) C(19) 3.093(15) .
C(16) C(30) 3.31(3) 1_556
C(16) C(32) 3.53(3) 1_556
C(17) Ru(1) 2.916(8) .
C(17) F(4) 3.264(11) 4_455
C(17) O(1) 3.485(14) .
C(17) N(3) 2.372(12) .
C(17) C(13) 2.334(15) .
C(17) C(14) 2.752(15) .
C(17) C(15) 2.373(15) .
C(17) C(19) 2.545(14) .
C(18) Ru(1) 2.883(8) .
C(18) F(4) 3.311(11) 4_455
C(18) O(1) 3.048(13) .
C(18) N(2) 2.413(13) .
C(18) C(16) 2.543(14) .
C(18) C(20) 2.388(15) .
C(18) C(21) 2.751(14) .
C(18) C(22) 2.355(13) .
C(19) F(3) 3.574(12) 4_455
C(19) F(4) 3.188(11) 4_455
C(19) F(6) 3.474(11) 4_455
C(19) N(3) 2.363(11) .
C(19) C(16) 3.093(15) .
C(19) C(17) 2.545(14) .
C(19) C(21) 2.409(13) .
C(19) C(22) 2.749(12) .
C(19) C(32) 3.38(3) 1_556
C(20) F(2) 3.299(13) 2_646
C(20) F(3) 3.346(12) 2_646
C(20) N(3) 2.740(13) .
C(20) C(18) 2.388(15) .
C(20) C(22) 2.403(13) .
C(20) C(25) 3.461(14) 3_656
C(21) N(3) 2.354(13) .
C(21) C(18) 2.751(14) .
C(21) C(19) 2.409(13) .
C(21) C(23) 2.540(13) .
C(21) C(23) 3.429(12) 3_656
C(21) C(24) 3.056(13) .
C(21) C(24) 3.410(13) 3_656
C(22) Ru(1) 2.878(9) .
C(22) O(1) 3.130(12) .
C(22) N(4) 2.396(11) .
C(22) C(18) 2.355(13) .
C(22) C(19) 2.749(12) .
C(22) C(20) 2.403(13) .
C(22) C(24) 2.515(13) .
C(22) C(24) 3.491(12) 3_656
C(23) Ru(1) 2.912(9) .
C(23) N(3) 2.339(11) .
C(23) C(21) 2.540(13) .
C(23) C(21) 3.429(12) 3_656
C(23) C(25) 2.414(13) .
C(23) C(26) 2.747(12) .
C(23) C(27) 2.338(13) .
C(24) Cl(1) 3.565(10) 3_656
C(24) N(4) 2.424(13) .
C(24) C(3) 3.526(16) 3_756
C(24) C(21) 3.056(13) .
C(24) C(21) 3.410(13) 3_656
C(24) C(22) 2.515(13) .
C(24) C(22) 3.491(12) 3_656
C(24) C(26) 2.417(13) .
C(24) C(27) 2.737(14) .
C(25) F(3) 3.189(11) 2_645
C(25) F(4) 3.273(11) 2_645
C(25) N(4) 2.798(13) .
C(25) C(20) 3.461(14) 3_656
C(25) C(23) 2.414(13) .
C(25) C(27) 2.366(15) .
C(25) C(33) 3.31(16) 3_755
C(26) F(3) 3.245(11) 2_645
C(26) F(3) 3.495(11) 4_454
C(26) F(6) 3.255(12) 4_454
C(26) N(4) 2.387(11) .
C(26) C(23) 2.747(12) .
C(26) C(24) 2.417(13) .
C(26) C(33) 2.83(16) 3_755
C(27) Ru(1) 3.088(9) .
C(27) F(2) 3.298(12) 4_454
C(27) F(6) 2.998(11) 4_454
C(27) N(1) 3.396(13) .
C(27) C(1) 3.511(14) .
C(27) C(23) 2.338(13) .
C(27) C(24) 2.737(14) .
C(27) C(25) 2.366(15) .
C(28) C(33) 2.56(16) .
C(29) F(1) 3.25(4) 4_554
C(29) O(2) 2.29(6) .
C(29) C(30) 2.63(5) .
C(29) C(30) 3.44(5) 3_755
C(29) C(31) 1.97(8) .
C(29) C(32) 2.49(5) .
C(29) C(32) 2.88(5) 3_755
C(30) F(6) 3.41(3) 4_454
C(30) O(2) 2.33(5) .
C(30) O(3) 2.51(12) .
C(30) C(16) 3.31(3) 1_554
C(30) C(29) 2.63(5) .
C(30) C(29) 3.44(5) 3_755
C(30) C(33) 3.44(17) .
C(30) C(33) 2.76(16) 3_755
C(31) O(3) 2.04(13) .
C(31) C(29) 1.97(8) .
C(31) C(33) 3.03(17) .
C(31) C(33) 3.07(17) 3_755
C(32) O(2) 2.72(5) .
C(32) O(3) 2.45(12) .
C(32) C(16) 3.53(3) 1_554
C(32) C(19) 3.38(3) 1_554
C(32) C(29) 2.49(5) .
C(32) C(29) 2.88(5) 3_755
C(32) C(32) 3.48(5) 3_755
C(32) C(33) 3.07(17) .
C(32) C(33) 2.40(16) 3_755
C(33) O(2) 3.48(16) .
C(33) C(12) 2.77(15) 1_554
C(33) C(25) 3.31(16) 3_755
C(33) C(26) 2.83(16) 3_755
C(33) C(28) 2.56(16) .
C(33) C(30) 3.44(17) .
C(33) C(30) 2.76(16) 3_755
C(33) C(31) 3.03(17) .
C(33) C(31) 3.07(17) 3_755
C(33) C(32) 3.07(17) .
C(33) C(32) 2.40(16) 3_755
Ru(1) H(7) 3.139 .
Ru(1) H(8) 3.144 .
Ru(1) H(18) 3.172 .
Cl(1) H(2) 3.455 1_455
Cl(1) H(4) 3.511 4_455
Cl(1) H(5) 3.097 4_455
Cl(1) H(7) 2.670 .
Cl(1) H(9) 3.199 4_454
Cl(1) H(10) 3.017 4_454
Cl(1) H(14) 2.952 3_656
Cl(1) H(15) 2.675 3_656
P(1) H(8) 3.261 .
P(1) H(11) 3.487 4_554
P(1) H(12) 3.490 4_554
P(1) H(13) 3.339 2_656
P(1) H(16) 3.238 2_655
P(1) H(18) 3.559 4_555
F(1) H(8) 2.476 .
F(1) H(9) 3.416 .
F(1) H(13) 3.448 2_656
F(1) H(16) 2.961 2_655
F(2) H(7) 3.039 4_555
F(2) H(8) 3.140 .
F(2) H(9) 2.476 .
F(2) H(13) 2.503 2_656
F(2) H(14) 3.288 2_656
F(2) H(18) 3.041 4_555
F(3) H(12) 3.061 4_554
F(3) H(13) 2.482 2_656
F(3) H(16) 2.624 2_655
F(3) H(17) 2.731 2_655
F(3) H(17) 3.069 4_555
F(4) H(4) 2.856 .
F(4) H(5) 3.584 .
F(4) H(11) 2.935 4_554
F(4) H(12) 2.905 4_554
F(4) H(16) 2.421 2_655
F(5) H(3) 3.351 .
F(5) H(4) 3.510 .
F(5) H(6) 2.839 4_555
F(5) H(7) 3.338 4_555
F(5) H(8) 2.552 .
F(5) H(9) 3.405 .
F(5) H(11) 3.555 4_554
F(6) H(11) 2.350 4_554
F(6) H(12) 2.659 4_554
F(6) H(17) 2.882 4_555
F(6) H(18) 2.342 4_555
O(1) H(1) 2.552 .
O(1) H(1) 3.542 3_756
O(2) H(3) 3.360 .
O(2) H(4) 3.389 .
O(2) H(10) 3.481 1_554
O(2) H(11) 3.478 1_554
N(1) H(4) 3.228 .
N(1) H(6) 3.228 .
N(1) H(7) 1.962 .
N(1) H(8) 2.943 .
N(1) H(18) 2.885 .
N(2) H(8) 1.946 .
N(2) H(9) 3.218 .
N(2) H(11) 3.252 .
N(3) H(12) 3.202 .
N(3) H(14) 3.192 .
N(3) H(15) 3.504 3_656
N(4) H(14) 3.464 3_656
N(4) H(15) 3.261 .
N(4) H(17) 3.214 .
N(4) H(18) 1.967 .
C(1) H(1) 3.304 .
C(1) H(3) 3.310 .
C(1) H(8) 3.363 .
C(1) H(18) 3.462 .
C(2) H(1) 2.026 .
C(2) H(2) 3.264 .
C(2) H(6) 3.419 4_555
C(3) H(2) 2.062 .
C(3) H(3) 3.265 .
C(3) H(5) 3.490 4_555
C(3) H(6) 3.136 4_555
C(3) H(15) 3.449 3_756
C(4) H(1) 2.074 .
C(4) H(3) 1.981 .
C(4) H(5) 3.122 4_555
C(4) H(6) 3.168 4_555
C(4) H(10) 3.540 4_554
C(4) H(14) 3.587 3_756
C(4) H(15) 3.485 3_756
C(5) H(1) 3.257 .
C(5) H(2) 1.977 .
C(5) H(4) 2.781 .
C(5) H(6) 3.515 4_555
C(6) H(2) 3.231 .
C(6) H(3) 2.042 .
C(6) H(4) 2.752 .
C(6) H(8) 3.371 .
C(6) H(18) 3.545 .
C(7) H(3) 2.688 .
C(7) H(4) 2.022 .
C(7) H(5) 3.231 .
C(7) H(7) 3.153 .
C(7) H(8) 3.169 .
C(7) H(18) 3.259 .
C(8) H(3) 2.758 .
C(8) H(5) 1.997 .
C(8) H(6) 3.191 .
C(9) H(2) 3.530 4_454
C(9) H(4) 1.991 .
C(9) H(6) 1.999 .
C(9) H(7) 3.185 .
C(9) H(10) 3.207 1_554
C(9) H(16) 3.568 2_655
C(10) H(4) 3.185 .
C(10) H(5) 1.996 .
C(10) H(7) 1.993 .
C(11) H(5) 3.200 .
C(11) H(6) 2.017 .
C(11) H(18) 3.362 .
C(12) H(1) 2.429 .
C(13) H(9) 2.033 .
C(13) H(10) 3.214 .
C(14) H(2) 3.383 4_455
C(14) H(3) 3.049 4_455
C(14) H(7) 2.971 4_555
C(14) H(8) 2.005 .
C(14) H(10) 2.012 .
C(14) H(11) 3.228 .
C(15) H(2) 3.385 4_455
C(15) H(3) 3.063 4_455
C(15) H(7) 3.318 4_555
C(15) H(8) 3.206 .
C(15) H(9) 2.028 .
C(15) H(11) 1.999 .
C(16) H(9) 3.230 .
C(16) H(10) 1.990 .
C(16) H(12) 2.846 .
C(17) H(8) 3.173 .
C(17) H(10) 3.213 .
C(17) H(11) 2.027 .
C(17) H(12) 2.745 .
C(18) H(11) 2.738 .
C(18) H(12) 2.005 .
C(18) H(13) 3.229 .
C(19) H(11) 2.847 .
C(19) H(13) 2.027 .
C(19) H(14) 3.253 .
C(19) H(16) 3.552 3_656
C(20) H(12) 2.022 .
C(20) H(14) 2.046 .
C(21) H(2) 3.431 3_756
C(21) H(12) 3.253 .
C(21) H(13) 2.047 .
C(21) H(15) 2.799 .
C(22) H(13) 3.246 .
C(22) H(14) 2.016 .
C(22) H(15) 2.709 .
C(22) H(15) 3.392 3_656
C(23) H(1) 3.071 3_756
C(23) H(14) 2.747 .
C(23) H(14) 3.324 3_656
C(23) H(15) 2.024 .
C(23) H(16) 3.259 .
C(23) H(18) 3.176 .
C(24) H(1) 2.724 3_756
C(24) H(2) 3.467 3_756
C(24) H(5) 3.592 2_645
C(24) H(14) 2.812 .
C(24) H(16) 2.063 .
C(24) H(17) 3.264 .
C(25) H(1) 3.141 3_756
C(25) H(15) 2.063 .
C(25) H(17) 2.020 .
C(25) H(18) 3.196 .
C(26) H(13) 3.457 3_656
C(26) H(15) 3.262 .
C(26) H(16) 2.026 .
C(26) H(18) 1.965 .
C(27) H(16) 3.208 .
C(27) H(17) 1.986 .
C(28) H(11) 3.335 1_554
C(29) H(13) 3.341 3_756
C(29) H(17) 3.419 3_755
C(30) H(11) 2.608 1_554
C(30) H(12) 2.963 1_554
C(30) H(17) 3.264 .
C(30) H(18) 3.206 .
C(31) H(11) 3.134 1_554
C(32) H(11) 2.886 1_554
C(32) H(12) 2.804 1_554
C(32) H(17) 3.235 .
C(32) H(18) 3.585 .
C(33) H(16) 3.300 3_755
C(33) H(17) 2.444 3_755
H(1) O(1) 2.552 .
H(1) O(1) 3.542 3_756
H(1) C(1) 3.304 .
H(1) C(2) 2.026 .
H(1) C(4) 2.074 .
H(1) C(5) 3.257 .
H(1) C(12) 2.429 .
H(1) C(23) 3.071 3_756
H(1) C(24) 2.724 3_756
H(1) C(25) 3.141 3_756
H(1) H(2) 2.372 .
H(1) H(5) 3.441 4_555
H(1) H(6) 3.453 4_555
H(1) H(15) 2.822 3_756
H(1) H(16) 3.480 3_756
H(2) Cl(1) 3.455 1_655
H(2) C(2) 3.264 .
H(2) C(3) 2.062 .
H(2) C(5) 1.977 .
H(2) C(6) 3.231 .
H(2) C(9) 3.530 4_555
H(2) C(14) 3.383 4_554
H(2) C(15) 3.385 4_554
H(2) C(21) 3.431 3_756
H(2) C(24) 3.467 3_756
H(2) H(1) 2.372 .
H(2) H(3) 2.268 .
H(2) H(5) 2.755 4_555
H(2) H(6) 3.469 4_555
H(2) H(9) 2.966 4_554
H(2) H(10) 2.976 4_554
H(2) H(14) 2.862 3_756
H(2) H(15) 2.876 3_756
H(3) F(5) 3.351 .
H(3) O(2) 3.360 .
H(3) C(1) 3.310 .
H(3) C(3) 3.265 .
H(3) C(4) 1.981 .
H(3) C(6) 2.042 .
H(3) C(7) 2.688 .
H(3) C(8) 2.758 .
H(3) C(14) 3.049 4_554
H(3) C(15) 3.063 4_554
H(3) H(2) 2.268 .
H(3) H(4) 2.235 .
H(3) H(9) 3.151 4_554
H(3) H(10) 3.199 4_554
H(4) Cl(1) 3.511 4_554
H(4) F(4) 2.856 .
H(4) F(5) 3.510 .
H(4) O(2) 3.389 .
H(4) N(1) 3.228 .
H(4) C(5) 2.781 .
H(4) C(6) 2.752 .
H(4) C(7) 2.022 .
H(4) C(9) 1.991 .
H(4) C(10) 3.185 .
H(4) H(3) 2.235 .
H(4) H(5) 2.290 .
H(5) Cl(1) 3.097 4_554
H(5) F(4) 3.584 .
H(5) C(3) 3.490 4_454
H(5) C(4) 3.122 4_454
H(5) C(7) 3.231 .
H(5) C(8) 1.997 .
H(5) C(10) 1.996 .
H(5) C(11) 3.200 .
H(5) C(24) 3.592 2_655
H(5) H(1) 3.441 4_454
H(5) H(2) 2.755 4_454
H(5) H(4) 2.290 .
H(5) H(6) 2.301 .
H(5) H(10) 2.835 1_554
H(5) H(15) 3.010 2_655
H(5) H(16) 3.176 2_655
H(6) F(5) 2.839 4_454
H(6) N(1) 3.228 .
H(6) C(2) 3.419 4_454
H(6) C(3) 3.136 4_454
H(6) C(4) 3.168 4_454
H(6) C(5) 3.515 4_454
H(6) C(8) 3.191 .
H(6) C(9) 1.999 .
H(6) C(11) 2.017 .
H(6) H(1) 3.453 4_454
H(6) H(2) 3.469 4_454
H(6) H(5) 2.301 .
H(6) H(7) 2.291 .
H(7) Ru(1) 3.139 .
H(7) Cl(1) 2.670 .
H(7) F(2) 3.039 4_454
H(7) F(5) 3.338 4_454
H(7) N(1) 1.962 .
H(7) C(7) 3.153 .
H(7) C(9) 3.185 .
H(7) C(10) 1.993 .
H(7) C(14) 2.971 4_454
H(7) C(15) 3.318 4_454
H(7) H(6) 2.291 .
H(7) H(9) 2.757 4_454
H(7) H(10) 3.317 4_454
H(7) H(18) 3.598 .
H(8) Ru(1) 3.144 .
H(8) P(1) 3.261 .
H(8) F(1) 2.476 .
H(8) F(2) 3.140 .
H(8) F(5) 2.552 .
H(8) N(1) 2.943 .
H(8) N(2) 1.946 .
H(8) C(1) 3.363 .
H(8) C(6) 3.371 .
H(8) C(7) 3.169 .
H(8) C(14) 2.005 .
H(8) C(15) 3.206 .
H(8) C(17) 3.173 .
H(8) H(9) 2.314 .
H(9) Cl(1) 3.199 4_555
H(9) F(1) 3.416 .
H(9) F(2) 2.476 .
H(9) F(5) 3.405 .
H(9) N(2) 3.218 .
H(9) C(13) 2.033 .
H(9) C(15) 2.028 .
H(9) C(16) 3.230 .
H(9) H(2) 2.966 4_455
H(9) H(3) 3.151 4_455
H(9) H(7) 2.757 4_555
H(9) H(8) 2.314 .
H(9) H(10) 2.324 .
H(9) H(14) 3.450 2_656
H(10) Cl(1) 3.017 4_555
H(10) O(2) 3.481 1_556
H(10) C(4) 3.540 4_455
H(10) C(9) 3.207 1_556
H(10) C(13) 3.214 .
H(10) C(14) 2.012 .
H(10) C(16) 1.990 .
H(10) C(17) 3.213 .
H(10) H(2) 2.976 4_455
H(10) H(3) 3.199 4_455
H(10) H(5) 2.835 1_556
H(10) H(7) 3.317 4_555
H(10) H(9) 2.324 .
H(10) H(11) 2.288 .
H(11) P(1) 3.487 4_455
H(11) F(4) 2.935 4_455
H(11) F(5) 3.555 4_455
H(11) F(6) 2.350 4_455
H(11) O(2) 3.478 1_556
H(11) N(2) 3.252 .
H(11) C(14) 3.228 .
H(11) C(15) 1.999 .
H(11) C(17) 2.027 .
H(11) C(18) 2.738 .
H(11) C(19) 2.847 .
H(11) C(28) 3.335 1_556
H(11) C(30) 2.608 1_556
H(11) C(31) 3.134 1_556
H(11) C(32) 2.886 1_556
H(11) H(10) 2.288 .
H(11) H(12) 2.341 .
H(12) P(1) 3.490 4_455
H(12) F(3) 3.061 4_455
H(12) F(4) 2.905 4_455
H(12) F(6) 2.659 4_455
H(12) N(3) 3.202 .
H(12) C(16) 2.846 .
H(12) C(17) 2.745 .
H(12) C(18) 2.005 .
H(12) C(20) 2.022 .
H(12) C(21) 3.253 .
H(12) C(30) 2.963 1_556
H(12) C(32) 2.804 1_556
H(12) H(11) 2.341 .
H(12) H(13) 2.328 .
H(12) H(17) 3.004 1_556
H(13) P(1) 3.339 2_646
H(13) F(1) 3.448 2_646
H(13) F(2) 2.503 2_646
H(13) F(3) 2.482 2_646
H(13) C(18) 3.229 .
H(13) C(19) 2.027 .
H(13) C(21) 2.047 .
H(13) C(22) 3.246 .
H(13) C(26) 3.457 3_656
H(13) C(29) 3.341 3_756
H(13) H(12) 2.328 .
H(13) H(14) 2.356 .
H(14) Cl(1) 2.952 3_656
H(14) F(2) 3.288 2_646
H(14) N(3) 3.192 .
H(14) N(4) 3.464 3_656
H(14) C(4) 3.587 3_756
H(14) C(19) 3.253 .
H(14) C(20) 2.046 .
H(14) C(22) 2.016 .
H(14) C(23) 2.747 .
H(14) C(23) 3.324 3_656
H(14) C(24) 2.812 .
H(14) H(2) 2.862 3_756
H(14) H(9) 3.450 2_646
H(14) H(13) 2.356 .
H(14) H(15) 2.293 .
H(15) Cl(1) 2.675 3_656
H(15) N(3) 3.504 3_656
H(15) N(4) 3.261 .
H(15) C(3) 3.449 3_756
H(15) C(4) 3.485 3_756
H(15) C(21) 2.799 .
H(15) C(22) 2.709 .
H(15) C(22) 3.392 3_656
H(15) C(23) 2.024 .
H(15) C(25) 2.063 .
H(15) C(26) 3.262 .
H(15) H(1) 2.822 3_756
H(15) H(2) 2.876 3_756
H(15) H(5) 3.010 2_645
H(15) H(14) 2.293 .
H(15) H(16) 2.378 .
H(16) P(1) 3.238 2_645
H(16) F(1) 2.961 2_645
H(16) F(3) 2.624 2_645
H(16) F(4) 2.421 2_645
H(16) C(9) 3.568 2_645
H(16) C(19) 3.552 3_656
H(16) C(23) 3.259 .
H(16) C(24) 2.063 .
H(16) C(26) 2.026 .
H(16) C(27) 3.208 .
H(16) C(33) 3.300 3_755
H(16) H(1) 3.480 3_756
H(16) H(5) 3.176 2_645
H(16) H(15) 2.378 .
H(16) H(17) 2.328 .
H(17) F(3) 2.731 2_645
H(17) F(3) 3.069 4_454
H(17) F(6) 2.882 4_454
H(17) N(4) 3.214 .
H(17) C(24) 3.264 .
H(17) C(25) 2.020 .
H(17) C(27) 1.986 .
H(17) C(29) 3.419 3_755
H(17) C(30) 3.264 .
H(17) C(32) 3.235 .
H(17) C(33) 2.444 3_755
H(17) H(12) 3.004 1_554
H(17) H(16) 2.328 .
H(17) H(18) 2.251 .
H(18) Ru(1) 3.172 .
H(18) P(1) 3.559 4_454
H(18) F(2) 3.041 4_454
H(18) F(6) 2.342 4_454
H(18) N(1) 2.885 .
H(18) N(4) 1.967 .
H(18) C(1) 3.462 .
H(18) C(6) 3.545 .
H(18) C(7) 3.259 .
H(18) C(11) 3.362 .
H(18) C(23) 3.176 .
H(18) C(25) 3.196 .
H(18) C(26) 1.965 .
H(18) C(30) 3.206 .
H(18) C(32) 3.585 .
H(18) H(7) 3.598 .
H(18) H(17) 2.251 .

loop_
_geom_torsion_atom_site_label_1
_geom_torsion_atom_site_label_2
_geom_torsion_atom_site_label_3
_geom_torsion_atom_site_label_4
_geom_torsion
Cl(1) Ru(1) N(1) C(7) 173.2(6)
Cl(1) Ru(1) N(1) C(11) -7.7(8)
Cl(1) Ru(1) N(2) C(13) -97.1(8)
Cl(1) Ru(1) N(2) C(17) 83.6(6)
Cl(1) Ru(1) N(3) C(18) -87.0(6)
Cl(1) Ru(1) N(3) C(22) 90.8(6)
Cl(1) Ru(1) N(4) C(23) -81.1(5)
Cl(1) Ru(1) N(4) C(27) 98.1(8)
Cl(1) Ru(1) C(1) C(2) 148.9(15)
Cl(1) Ru(1) C(1) C(6) -25(2)
N(1) Ru(1) N(2) C(13) -4.0(9)
N(1) Ru(1) N(2) C(17) 176.7(6)
N(2) Ru(1) N(1) C(7) 81.5(7)
N(2) Ru(1) N(1) C(11) -99.5(8)
N(1) Ru(1) N(3) C(18) 173(10)
N(1) Ru(1) N(3) C(22) -9(11)
N(3) Ru(1) N(1) C(7) -87(11)
N(3) Ru(1) N(1) C(11) 92(11)
N(1) Ru(1) N(4) C(23) -174.9(6)
N(1) Ru(1) N(4) C(27) 4.3(9)
N(4) Ru(1) N(1) C(7) -90.5(7)
N(4) Ru(1) N(1) C(11) 88.6(8)
N(1) Ru(1) C(1) C(2) 177.2(10)
N(1) Ru(1) C(1) C(6) 3.0(7)
C(1) Ru(1) N(1) C(7) -2.9(7)
C(1) Ru(1) N(1) C(11) 176.2(9)
N(2) Ru(1) N(3) C(18) 4.7(6)
N(2) Ru(1) N(3) C(22) -177.5(7)
N(3) Ru(1) N(2) C(13) 175.6(9)
N(3) Ru(1) N(2) C(17) -3.6(6)
N(2) Ru(1) N(4) C(23) 25.8(12)
N(2) Ru(1) N(4) C(27) -155.0(8)
N(4) Ru(1) N(2) C(13) 155.1(8)
N(4) Ru(1) N(2) C(17) -24.1(12)
N(2) Ru(1) C(1) C(2) 74.6(10)
N(2) Ru(1) C(1) C(6) -99.7(8)
C(1) Ru(1) N(2) C(13) 75.1(9)
C(1) Ru(1) N(2) C(17) -104.2(7)
N(3) Ru(1) N(4) C(23) 5.2(6)
N(3) Ru(1) N(4) C(27) -175.6(9)
N(4) Ru(1) N(3) C(18) 176.7(6)
N(4) Ru(1) N(3) C(22) -5.5(6)
N(3) Ru(1) C(1) C(2) -4.5(10)
N(3) Ru(1) C(1) C(6) -178.7(7)
C(1) Ru(1) N(3) C(18) 89.4(7)
C(1) Ru(1) N(3) C(22) -92.8(7)
N(4) Ru(1) C(1) C(2) -83.0(10)
N(4) Ru(1) C(1) C(6) 102.8(8)
C(1) Ru(1) N(4) C(23) 105.3(6)
C(1) Ru(1) N(4) C(27) -75.5(9)
C(12) O(1) C(2) C(1) -174.9(13)
C(12) O(1) C(2) C(3) 9(2)
C(28) O(2) C(31) C(30) -115(10)
C(28) O(2) C(31) C(32) -69(9)
C(31) O(2) C(28) O(3) 163(8)
C(31) O(2) C(28) C(29) -141(7)
C(31) O(2) C(28) C(30) 27(5)
C(31) O(2) C(28) C(32) 35(6)
C(28) O(3) C(29) C(33) 139(7)
C(29) O(3) C(28) O(2) 114(4)
C(29) O(3) C(28) C(30) -119(5)
C(29) O(3) C(28) C(31) -100(16)
C(29) O(3) C(28) C(32) -100(4)
C(28) O(3) C(33) C(29) -39(7)
C(33) O(3) C(28) O(2) 149(7)
C(33) O(3) C(28) C(29) 34(6)
C(33) O(3) C(28) C(30) -85(9)
C(33) O(3) C(28) C(31) -66(19)
C(33) O(3) C(28) C(32) -65(8)
C(33) O(3) C(29) C(28) -139(7)
Ru(1) N(1) C(7) C(6) 2.2(11)
Ru(1) N(1) C(7) C(8) -179.3(7)
Ru(1) N(1) C(11) C(10) 179.4(8)
C(7) N(1) C(11) C(10) -1.5(15)
C(11) N(1) C(7) C(6) -177.0(9)
C(11) N(1) C(7) C(8) 1.5(14)
Ru(1) N(2) C(13) C(14) 179.4(8)
Ru(1) N(2) C(17) C(16) 178.0(7)
Ru(1) N(2) C(17) C(18) 2.3(9)
C(13) N(2) C(17) C(16) -1.4(14)
C(13) N(2) C(17) C(18) -177.1(8)
C(17) N(2) C(13) C(14) -1.3(15)
Ru(1) N(3) C(18) C(17) -4.7(10)
Ru(1) N(3) C(18) C(19) 176.4(6)
Ru(1) N(3) C(22) C(21) -176.9(6)
Ru(1) N(3) C(22) C(23) 4.6(9)
C(18) N(3) C(22) C(21) 0.8(13)
C(18) N(3) C(22) C(23) -177.7(7)
C(22) N(3) C(18) C(17) 177.6(7)
C(22) N(3) C(18) C(19) -1.3(13)
Ru(1) N(4) C(23) C(22) -4.5(9)
Ru(1) N(4) C(23) C(24) -179.6(6)
Ru(1) N(4) C(27) C(26) -179.5(8)
C(23) N(4) C(27) C(26) -0.3(11)
C(27) N(4) C(23) C(22) 176.2(8)
C(27) N(4) C(23) C(24) 1.1(12)
Ru(1) C(1) C(2) O(1) 6.9(16)
Ru(1) C(1) C(2) C(3) -177.5(10)
Ru(1) C(1) C(6) C(5) 177.5(9)
Ru(1) C(1) C(6) C(7) -2.8(12)
C(2) C(1) C(6) C(5) 2.5(16)
C(2) C(1) C(6) C(7) -177.8(9)
C(6) C(1) C(2) O(1) -178.9(10)
C(6) C(1) C(2) C(3) -3.4(17)
O(1) C(2) C(3) C(4) 178.8(12)
C(1) C(2) C(3) C(4) 3(2)
C(2) C(3) C(4) C(5) -2(2)
C(3) C(4) C(5) C(6) 2(2)
C(4) C(5) C(6) C(1) -1.7(19)
C(4) C(5) C(6) C(7) 178.6(12)
C(1) C(6) C(7) N(1) 0.4(11)
C(1) C(6) C(7) C(8) -178.1(10)
C(5) C(6) C(7) N(1) -180.0(9)
C(5) C(6) C(7) C(8) 1.6(17)
N(1) C(7) C(8) C(9) -0.6(14)
C(6) C(7) C(8) C(9) 177.7(10)
C(7) C(8) C(9) C(10) -0.5(13)
C(8) C(9) C(10) C(11) 0.5(13)
C(9) C(10) C(11) N(1) 0.5(13)
N(2) C(13) C(14) C(15) 3.2(17)
C(13) C(14) C(15) C(16) -2.5(17)
C(14) C(15) C(16) C(17) -0.0(16)
C(15) C(16) C(17) N(2) 2.0(15)
C(15) C(16) C(17) C(18) 177.2(9)
N(2) C(17) C(18) N(3) 1.4(11)
N(2) C(17) C(18) C(19) -179.8(6)
C(16) C(17) C(18) N(3) -174.1(8)
C(16) C(17) C(18) C(19) 4.7(15)
N(3) C(18) C(19) C(20) -0.0(13)
C(17) C(18) C(19) C(20) -178.7(9)
C(18) C(19) C(20) C(21) 1.8(14)
C(19) C(20) C(21) C(22) -2.3(14)
C(20) C(21) C(22) N(3) 1.1(13)
C(20) C(21) C(22) C(23) 179.3(8)
N(3) C(22) C(23) N(4) 0.2(8)
N(3) C(22) C(23) C(24) 175.2(8)
C(21) C(22) C(23) N(4) -178.2(8)
C(21) C(22) C(23) C(24) -3.2(14)
N(4) C(23) C(24) C(25) -1.5(13)
C(22) C(23) C(24) C(25) -176.1(8)
C(23) C(24) C(25) C(26) 1.0(13)
C(24) C(25) C(26) C(27) -0.2(11)
C(25) C(26) C(27) N(4) -0.1(14)
O(2) C(28) C(29) O(3) -77(6)
O(2) C(28) C(29) C(33) -123(8)
O(2) C(28) C(30) C(31) -87(12)
O(2) C(28) C(30) C(32) 166(5)
O(2) C(28) C(31) C(30) 104(11)
O(2) C(28) C(31) C(32) 143(5)
O(2) C(28) C(32) C(30) -19(7)
O(2) C(28) C(32) C(31) -59(9)
O(3) C(28) C(29) C(33) -47(9)
O(3) C(28) C(30) C(31) 157(14)
O(3) C(28) C(30) C(32) 51(8)
O(3) C(28) C(31) O(2) -142(18)
O(3) C(28) C(31) C(30) -38(23)
O(3) C(28) C(31) C(32) 0(19)
O(3) C(28) C(32) C(30) -140(7)
O(3) C(28) C(32) C(31) -180(9)
C(29) C(28) C(30) C(31) 77(12)
C(29) C(28) C(30) C(32) -30(6)
C(30) C(28) C(29) O(3) 119(6)
C(30) C(28) C(29) C(33) 72(9)
C(29) C(28) C(31) O(2) 136(7)
C(29) C(28) C(31) C(30) -120(10)
C(29) C(28) C(31) C(32) -82(8)
C(31) C(28) C(29) O(3) 147(8)
C(31) C(28) C(29) C(33) 100(10)
C(29) C(28) C(32) C(30) 156(5)
C(29) C(28) C(32) C(31) 117(8)
C(32) C(28) C(29) O(3) 106(6)
C(32) C(28) C(29) C(33) 60(8)
C(30) C(28) C(31) O(2) -104(11)
C(30) C(28) C(31) C(32) 39(7)
C(31) C(28) C(30) C(32) -107(13)
C(30) C(28) C(32) C(31) -40(8)
C(32) C(28) C(30) C(31) 107(13)
C(31) C(28) C(32) C(30) 40(8)
C(32) C(28) C(31) O(2) -143(5)
C(32) C(28) C(31) C(30) -39(7)
C(28) C(29) C(33) O(3) 38(7)
C(28) C(30) C(31) O(2) 58(9)
C(28) C(30) C(31) C(32) -76(12)
C(28) C(30) C(32) C(31) 22(4)
C(31) C(30) C(32) C(28) -22(4)
C(32) C(30) C(31) O(2) 133(7)
C(32) C(30) C(31) C(28) 76(12)
O(2) C(31) C(32) C(28) 46(6)
O(2) C(31) C(32) C(30) -81(10)
C(28) C(31) C(32) C(30) -127(10)
C(30) C(31) C(32) C(28) 127(10)
